data_4023555
loop_
_publ_author_name
'Shi Tang'
'Peng Peng'
'Ping Zhong'
'Jin-Heng Li'

_publ_section_title
;
 Palladium-Catalyzed C-H Functionalization of N-Arylpropiolamides
 with Aryliodonium Salts: Selective Synthesis of
 3-(1-Arylmethylene)oxindoles
;
_journal_name_full 'Journal of Organic Chemistry'
_journal_page_first 5476
_journal_page_last 5480
_journal_paper_doi 10.1021/jo8008808
_journal_volume 73
_journal_year 2008
_chemical_formula_moiety 'C22 H17 N O'
_chemical_formula_sum 'C22 H17 N O'
_chemical_formula_weight 311.37
_chemical_name_systematic
; 
 ? 
;
_space_group_IT_number 14
_symmetry_cell_setting monoclinic
_symmetry_space_group_name_Hall '-P 2ybc'
_symmetry_space_group_name_H-M 'P 1 21/c 1'
_atom_sites_solution_hydrogens geom
_atom_sites_solution_primary direct
_atom_sites_solution_secondary difmap
_audit_creation_method SHELXL-97
_cell_angle_alpha 90.00
_cell_angle_beta 102.450(2)
_cell_angle_gamma 90.00
_cell_formula_units_Z 4
_cell_length_a 9.3654(11)
_cell_length_b 15.8101(18)
_cell_length_c 11.4331(14)
_cell_measurement_reflns_used 1831
_cell_measurement_temperature 298(2)
_cell_measurement_theta_max 24.12
_cell_measurement_theta_min 2.23
_cell_volume 1653.1(3)
_computing_cell_refinement 'SAINT (Bruker, 2002)'
_computing_data_collection 'SMART (Bruker, 2002)'
_computing_data_reduction SAINT
_computing_molecular_graphics 'SHELXTL(Bruker, 2002)'
_computing_publication_material SHELXL97
_computing_structure_refinement 'SHELXL97 (Sheldrick, 1997)'
_computing_structure_solution 'SHELXS97 (Sheldrick, 1997)'
_diffrn_ambient_temperature 298(2)
_diffrn_measured_fraction_theta_full 0.999
_diffrn_measured_fraction_theta_max 0.999
_diffrn_measurement_device_type 'Bruker APEX area-detector diffractometer'
_diffrn_measurement_method '\f and \w scan'
_diffrn_radiation_monochromator graphite
_diffrn_radiation_source 'fine-focus sealed tube'
_diffrn_radiation_type MoK\a
_diffrn_radiation_wavelength 0.71073
_diffrn_reflns_av_R_equivalents 0.0376
_diffrn_reflns_av_sigmaI/netI 0.0457
_diffrn_reflns_limit_h_max 10
_diffrn_reflns_limit_h_min -10
_diffrn_reflns_limit_k_max 16
_diffrn_reflns_limit_k_min -17
_diffrn_reflns_limit_l_max 6
_diffrn_reflns_limit_l_min -12
_diffrn_reflns_number 7161
_diffrn_reflns_theta_full 23.02
_diffrn_reflns_theta_max 23.02
_diffrn_reflns_theta_min 2.23
_diffrn_standards_number 0
_exptl_absorpt_coefficient_mu 0.076
_exptl_absorpt_correction_T_max 0.9826
_exptl_absorpt_correction_T_min 0.9708
_exptl_absorpt_correction_type multi-scan
_exptl_absorpt_process_details '(SADABS; Bruker, 2002)'
_exptl_crystal_colour Colorless
_exptl_crystal_density_diffrn 1.251
_exptl_crystal_density_method 'not measured'
_exptl_crystal_description Block
_exptl_crystal_F_000 656
_exptl_crystal_size_max 0.39
_exptl_crystal_size_mid 0.28
_exptl_crystal_size_min 0.23
_refine_diff_density_max 0.204
_refine_diff_density_min -0.276
_refine_diff_density_rms 0.049
_refine_ls_extinction_method none
_refine_ls_goodness_of_fit_ref 0.992
_refine_ls_hydrogen_treatment constr
_refine_ls_matrix_type full
_refine_ls_number_parameters 218
_refine_ls_number_reflns 2310
_refine_ls_number_restraints 0
_refine_ls_restrained_S_all 0.992
_refine_ls_R_factor_all 0.1120
_refine_ls_R_factor_gt 0.0899
_refine_ls_shift/su_max 0.000
_refine_ls_shift/su_mean 0.000
_refine_ls_structure_factor_coef Fsqd
_refine_ls_weighting_details 'calc w=1/[\s^2^(Fo^2^)+(0.2544P)^2^+0.6123P] where P=(Fo^2^+2Fc^2^)/3'
_refine_ls_weighting_scheme calc
_refine_ls_wR_factor_gt 0.2957
_refine_ls_wR_factor_ref 0.3227
_reflns_number_gt 1874
_reflns_number_total 2310
_reflns_threshold_expression I>2\s(I)
_cod_data_source_file jo8008808-File003.cif
_cod_data_source_block ljh6282m
_cod_depositor_comments
;
The following automatic conversions were performed:
'_symmetry_cell_setting' value 'Monoclinic' changed to 'monoclinic'
according to '/home/saulius/struct/CIF-dictionaries/cif_core.dic'
dictionary named 'cif_core.dic' version 2.4.1 from
2010-06-29.

'_exptl_absorpt_correction_type' value 'Multi-scan' changed
to 'multi-scan' according to
'/home/saulius/struct/CIF-dictionaries/cif_core.dic' dictionary named
'cif_core.dic' version 2.4.1 from 2010-06-29.

Automatic conversion script
Id: cif_fix_enum 1527 2010-12-29 10:47:43Z saulius 
;
_cod_original_sg_symbol_H-M 'P 21/c'
_cod_database_code 4023555

loop_
_symmetry_equiv_pos_as_xyz
'x, y, z'
'-x, y+1/2, -z+1/2'
'-x, -y, -z'
'x, -y-1/2, z-1/2'

loop_
_atom_site_label
_atom_site_type_symbol
_atom_site_fract_x
_atom_site_fract_y
_atom_site_fract_z
_atom_site_U_iso_or_equiv
_atom_site_adp_type
_atom_site_occupancy
_atom_site_symmetry_multiplicity
_atom_site_calc_flag
_atom_site_refinement_flags
_atom_site_disorder_assembly
_atom_site_disorder_group
O1 O 0.5740(4) 0.9920(2) 0.7034(3) 0.0597(12) Uani 1 1 d . . .
N1 N 0.3385(4) 1.0374(2) 0.6402(4) 0.0472(12) Uani 1 1 d . . .
C1 C 0.4458(6) 0.9897(3) 0.7101(4) 0.0437(13) Uani 1 1 d . . .
C2 C 0.3742(5) 0.9395(3) 0.7933(4) 0.0392(12) Uani 1 1 d . . .
C3 C 0.2192(5) 0.9670(3) 0.7651(4) 0.0396(12) Uani 1 1 d . . .
C4 C 0.2040(5) 1.0248(3) 0.6722(4) 0.0419(13) Uani 1 1 d . . .
C5 C 0.0709(6) 1.0612(3) 0.6217(5) 0.0519(14) Uani 1 1 d . . .
H5 H 0.0622 1.0999 0.5594 0.062 Uiso 1 1 calc R . .
C6 C -0.0482(6) 1.0381(3) 0.6669(5) 0.0561(15) Uani 1 1 d . . .
H6 H -0.1389 1.0622 0.6355 0.067 Uiso 1 1 calc R . .
C7 C -0.0353(6) 0.9805(3) 0.7568(5) 0.0549(15) Uani 1 1 d . . .
H7 H -0.1180 0.9651 0.7845 0.066 Uiso 1 1 calc R . .
C8 C 0.0975(5) 0.9444(3) 0.8078(5) 0.0489(14) Uani 1 1 d . . .
H8 H 0.1050 0.9056 0.8700 0.059 Uiso 1 1 calc R . .
C9 C 0.4425(5) 0.8818(3) 0.8717(4) 0.0395(12) Uani 1 1 d . . .
C10 C 0.5950(5) 0.8513(3) 0.8780(5) 0.0462(13) Uani 1 1 d . . .
C11 C 0.6342(6) 0.8110(3) 0.7824(5) 0.0574(15) Uani 1 1 d . . .
H11 H 0.5660 0.8050 0.7106 0.069 Uiso 1 1 calc R . .
C12 C 0.7729(6) 0.7796(4) 0.7928(6) 0.0684(18) Uani 1 1 d . . .
H12 H 0.7970 0.7510 0.7287 0.082 Uiso 1 1 calc R . .
C13 C 0.8759(6) 0.7899(4) 0.8961(7) 0.071(2) Uani 1 1 d . . .
H13 H 0.9704 0.7697 0.9021 0.086 Uiso 1 1 calc R . .
C14 C 0.8385(6) 0.8304(4) 0.9908(7) 0.0690(18) Uani 1 1 d . . .
H14 H 0.9084 0.8378 1.0613 0.083 Uiso 1 1 calc R . .
C15 C 0.7003(6) 0.8602(3) 0.9833(5) 0.0581(15) Uani 1 1 d . . .
H15 H 0.6763 0.8866 1.0492 0.070 Uiso 1 1 calc R . .
C16 C 0.3686(5) 0.8400(3) 0.9595(4) 0.0408(13) Uani 1 1 d . . .
C17 C 0.3304(6) 0.8842(3) 1.0520(5) 0.0552(15) Uani 1 1 d . . .
H17 H 0.3493 0.9419 1.0593 0.066 Uiso 1 1 calc R . .
C18 C 0.2648(6) 0.8442(4) 1.1337(5) 0.0609(16) Uani 1 1 d . . .
H18 H 0.2394 0.8753 1.1952 0.073 Uiso 1 1 calc R . .
C19 C 0.2365(6) 0.7594(4) 1.1251(5) 0.0576(15) Uani 1 1 d . . .
H19 H 0.1909 0.7329 1.1799 0.069 Uiso 1 1 calc R . .
C20 C 0.2758(6) 0.7138(3) 1.0356(5) 0.0539(15) Uani 1 1 d . . .
H20 H 0.2565 0.6561 1.0291 0.065 Uiso 1 1 calc R . .
C21 C 0.3437(5) 0.7529(3) 0.9550(4) 0.0463(13) Uani 1 1 d . . .
H21 H 0.3736 0.7207 0.8965 0.056 Uiso 1 1 calc R . .
C22 C 0.3623(7) 1.0942(4) 0.5474(5) 0.0645(16) Uani 1 1 d . . .
H22A H 0.3529 1.1516 0.5722 0.097 Uiso 1 1 calc R . .
H22B H 0.2912 1.0833 0.4750 0.097 Uiso 1 1 calc R . .
H22C H 0.4587 1.0856 0.5335 0.097 Uiso 1 1 calc R . .

loop_
_atom_site_aniso_label
_atom_site_aniso_U_11
_atom_site_aniso_U_22
_atom_site_aniso_U_33
_atom_site_aniso_U_23
_atom_site_aniso_U_13
_atom_site_aniso_U_12
O1 0.046(3) 0.072(3) 0.066(3) -0.001(2) 0.0237(19) -0.0083(17)
N1 0.054(3) 0.044(2) 0.048(3) 0.009(2) 0.020(2) -0.005(2)
C1 0.044(3) 0.045(3) 0.043(3) -0.008(2) 0.012(2) -0.005(2)
C2 0.036(3) 0.045(3) 0.038(3) -0.003(2) 0.011(2) 0.003(2)
C3 0.044(3) 0.034(2) 0.041(3) 0.000(2) 0.011(2) -0.003(2)
C4 0.053(3) 0.035(2) 0.038(3) -0.004(2) 0.010(2) -0.001(2)
C5 0.064(4) 0.044(3) 0.049(3) 0.015(2) 0.015(3) 0.011(2)
C6 0.048(3) 0.056(3) 0.064(4) 0.008(3) 0.011(3) 0.014(3)
C7 0.040(3) 0.059(3) 0.069(4) 0.013(3) 0.018(3) 0.005(2)
C8 0.045(3) 0.055(3) 0.048(3) 0.018(3) 0.011(2) 0.002(2)
C9 0.035(3) 0.046(3) 0.039(3) -0.004(2) 0.012(2) -0.002(2)
C10 0.039(3) 0.051(3) 0.049(3) 0.005(2) 0.010(3) -0.001(2)
C11 0.042(3) 0.069(3) 0.060(3) -0.003(3) 0.010(3) 0.001(3)
C12 0.049(4) 0.068(4) 0.097(5) -0.001(3) 0.035(4) 0.008(3)
C13 0.025(3) 0.068(4) 0.124(6) 0.028(4) 0.022(4) 0.007(3)
C14 0.035(3) 0.080(4) 0.088(5) 0.028(4) 0.005(3) -0.001(3)
C15 0.047(3) 0.063(3) 0.059(4) -0.001(3) 0.001(3) -0.003(3)
C16 0.028(3) 0.047(3) 0.043(3) 0.004(2) -0.002(2) 0.0117(19)
C17 0.068(4) 0.047(3) 0.053(3) 0.003(3) 0.019(3) 0.007(2)
C18 0.064(4) 0.073(4) 0.051(3) 0.004(3) 0.025(3) 0.018(3)
C19 0.047(3) 0.076(4) 0.049(3) 0.023(3) 0.010(3) 0.001(3)
C20 0.052(3) 0.053(3) 0.052(3) 0.000(3) 0.001(3) -0.011(2)
C21 0.041(3) 0.051(3) 0.045(3) -0.007(2) 0.006(2) 0.007(2)
C22 0.073(4) 0.056(3) 0.072(4) 0.008(3) 0.034(3) -0.004(3)

loop_
_atom_type_symbol
_atom_type_description
_atom_type_scat_dispersion_real
_atom_type_scat_dispersion_imag
_atom_type_scat_source
C C 0.0033 0.0016 'International Tables Vol C Tables 4.2.6.8 and 6.1.1.4'
H H 0.0000 0.0000 'International Tables Vol C Tables 4.2.6.8 and 6.1.1.4'
N N 0.0061 0.0033 'International Tables Vol C Tables 4.2.6.8 and 6.1.1.4'
O O 0.0106 0.0060 'International Tables Vol C Tables 4.2.6.8 and 6.1.1.4'

loop_
_geom_angle_atom_site_label_1
_geom_angle_atom_site_label_2
_geom_angle_atom_site_label_3
_geom_angle
_geom_angle_site_symmetry_1
_geom_angle_site_symmetry_3
_geom_angle_publ_flag
C1 N1 C4 111.0(4) . . ?
C1 N1 C22 124.2(4) . . ?
C4 N1 C22 124.9(4) . . ?
O1 C1 N1 123.8(5) . . ?
O1 C1 C2 129.4(5) . . ?
N1 C1 C2 106.8(4) . . ?
C9 C2 C3 130.4(4) . . ?
C9 C2 C1 124.6(4) . . ?
C3 C2 C1 104.9(4) . . ?
C8 C3 C4 119.0(4) . . ?
C8 C3 C2 133.8(4) . . ?
C4 C3 C2 107.1(4) . . ?
C5 C4 C3 122.0(5) . . ?
C5 C4 N1 127.8(4) . . ?
C3 C4 N1 110.2(4) . . ?
C6 C5 C4 117.6(5) . . ?
C6 C5 H5 121.2 . . ?
C4 C5 H5 121.2 . . ?
C7 C6 C5 121.0(5) . . ?
C7 C6 H6 119.5 . . ?
C5 C6 H6 119.5 . . ?
C6 C7 C8 121.5(5) . . ?
C6 C7 H7 119.2 . . ?
C8 C7 H7 119.2 . . ?
C7 C8 C3 118.8(5) . . ?
C7 C8 H8 120.6 . . ?
C3 C8 H8 120.6 . . ?
C2 C9 C16 121.9(4) . . ?
C2 C9 C10 124.4(4) . . ?
C16 C9 C10 113.7(4) . . ?
C11 C10 C15 118.2(5) . . ?
C11 C10 C9 121.7(5) . . ?
C15 C10 C9 120.1(5) . . ?
C12 C11 C10 120.5(6) . . ?
C12 C11 H11 119.8 . . ?
C10 C11 H11 119.8 . . ?
C13 C12 C11 120.7(6) . . ?
C13 C12 H12 119.6 . . ?
C11 C12 H12 119.6 . . ?
C12 C13 C14 119.2(5) . . ?
C12 C13 H13 120.4 . . ?
C14 C13 H13 120.4 . . ?
C15 C14 C13 121.0(6) . . ?
C15 C14 H14 119.5 . . ?
C13 C14 H14 119.5 . . ?
C14 C15 C10 120.4(6) . . ?
C14 C15 H15 119.8 . . ?
C10 C15 H15 119.8 . . ?
C17 C16 C21 117.3(5) . . ?
C17 C16 C9 121.8(4) . . ?
C21 C16 C9 120.8(4) . . ?
C16 C17 C18 121.1(5) . . ?
C16 C17 H17 119.5 . . ?
C18 C17 H17 119.5 . . ?
C19 C18 C17 120.6(5) . . ?
C19 C18 H18 119.7 . . ?
C17 C18 H18 119.7 . . ?
C20 C19 C18 119.5(5) . . ?
C20 C19 H19 120.3 . . ?
C18 C19 H19 120.3 . . ?
C19 C20 C21 120.2(5) . . ?
C19 C20 H20 119.9 . . ?
C21 C20 H20 119.9 . . ?
C20 C21 C16 121.1(5) . . ?
C20 C21 H21 119.4 . . ?
C16 C21 H21 119.4 . . ?
N1 C22 H22A 109.5 . . ?
N1 C22 H22B 109.5 . . ?
H22A C22 H22B 109.5 . . ?
N1 C22 H22C 109.5 . . ?
H22A C22 H22C 109.5 . . ?
H22B C22 H22C 109.5 . . ?

loop_
_geom_bond_atom_site_label_1
_geom_bond_atom_site_label_2
_geom_bond_distance
_geom_bond_site_symmetry_2
_geom_bond_publ_flag
O1 C1 1.220(6) . ?
N1 C1 1.369(6) . ?
N1 C4 1.400(6) . ?
N1 C22 1.443(6) . ?
C1 C2 1.503(7) . ?
C2 C9 1.341(6) . ?
C2 C3 1.483(6) . ?
C3 C8 1.380(6) . ?
C3 C4 1.385(7) . ?
C4 C5 1.381(7) . ?
C5 C6 1.376(7) . ?
C5 H5 0.9300 . ?
C6 C7 1.358(7) . ?
C6 H6 0.9300 . ?
C7 C8 1.379(7) . ?
C7 H7 0.9300 . ?
C8 H8 0.9300 . ?
C9 C16 1.491(7) . ?
C9 C10 1.495(7) . ?
C10 C11 1.381(7) . ?
C10 C15 1.389(8) . ?
C11 C12 1.372(8) . ?
C11 H11 0.9300 . ?
C12 C13 1.364(9) . ?
C12 H12 0.9300 . ?
C13 C14 1.366(9) . ?
C13 H13 0.9300 . ?
C14 C15 1.363(8) . ?
C14 H14 0.9300 . ?
C15 H15 0.9300 . ?
C16 C17 1.377(7) . ?
C16 C21 1.396(7) . ?
C17 C18 1.377(7) . ?
C17 H17 0.9300 . ?
C18 C19 1.367(8) . ?
C18 H18 0.9300 . ?
C19 C20 1.366(7) . ?
C19 H19 0.9300 . ?
C20 C21 1.373(7) . ?
C20 H20 0.9300 . ?
C21 H21 0.9300 . ?
C22 H22A 0.9600 . ?
C22 H22B 0.9600 . ?
C22 H22C 0.9600 . ?

loop_
_geom_torsion_atom_site_label_1
_geom_torsion_atom_site_label_2
_geom_torsion_atom_site_label_3
_geom_torsion_atom_site_label_4
_geom_torsion
_geom_torsion_site_symmetry_1
_geom_torsion_site_symmetry_2
_geom_torsion_site_symmetry_3
_geom_torsion_site_symmetry_4
_geom_torsion_publ_flag
C4 N1 C1 O1 -176.8(4) . . . . ?
C22 N1 C1 O1 2.1(7) . . . . ?
C4 N1 C1 C2 1.6(5) . . . . ?
C22 N1 C1 C2 -179.5(4) . . . . ?
O1 C1 C2 C9 -5.3(8) . . . . ?
N1 C1 C2 C9 176.4(4) . . . . ?
O1 C1 C2 C3 176.2(5) . . . . ?
N1 C1 C2 C3 -2.0(5) . . . . ?
C9 C2 C3 C8 0.5(9) . . . . ?
C1 C2 C3 C8 178.9(5) . . . . ?
C9 C2 C3 C4 -176.5(5) . . . . ?
C1 C2 C3 C4 1.8(5) . . . . ?
C8 C3 C4 C5 0.6(7) . . . . ?
C2 C3 C4 C5 178.1(4) . . . . ?
C8 C3 C4 N1 -178.5(4) . . . . ?
C2 C3 C4 N1 -0.9(5) . . . . ?
C1 N1 C4 C5 -179.4(5) . . . . ?
C22 N1 C4 C5 1.7(8) . . . . ?
C1 N1 C4 C3 -0.4(5) . . . . ?
C22 N1 C4 C3 -179.3(4) . . . . ?
C3 C4 C5 C6 0.0(8) . . . . ?
N1 C4 C5 C6 178.9(5) . . . . ?
C4 C5 C6 C7 -1.0(8) . . . . ?
C5 C6 C7 C8 1.4(9) . . . . ?
C6 C7 C8 C3 -0.8(8) . . . . ?
C4 C3 C8 C7 -0.2(7) . . . . ?
C2 C3 C8 C7 -177.0(5) . . . . ?
C3 C2 C9 C16 -7.7(8) . . . . ?
C1 C2 C9 C16 174.3(4) . . . . ?
C3 C2 C9 C10 170.4(5) . . . . ?
C1 C2 C9 C10 -7.6(7) . . . . ?
C2 C9 C10 C11 -60.9(7) . . . . ?
C16 C9 C10 C11 117.3(5) . . . . ?
C2 C9 C10 C15 121.7(5) . . . . ?
C16 C9 C10 C15 -60.1(6) . . . . ?
C15 C10 C11 C12 1.0(8) . . . . ?
C9 C10 C11 C12 -176.5(5) . . . . ?
C10 C11 C12 C13 -2.0(9) . . . . ?
C11 C12 C13 C14 1.4(9) . . . . ?
C12 C13 C14 C15 0.2(9) . . . . ?
C13 C14 C15 C10 -1.3(9) . . . . ?
C11 C10 C15 C14 0.7(8) . . . . ?
C9 C10 C15 C14 178.2(5) . . . . ?
C2 C9 C16 C17 -67.5(6) . . . . ?
C10 C9 C16 C17 114.2(5) . . . . ?
C2 C9 C16 C21 116.4(5) . . . . ?
C10 C9 C16 C21 -61.8(5) . . . . ?
C21 C16 C17 C18 -2.6(7) . . . . ?
C9 C16 C17 C18 -178.7(5) . . . . ?
C16 C17 C18 C19 0.3(8) . . . . ?
C17 C18 C19 C20 0.9(8) . . . . ?
C18 C19 C20 C21 0.3(8) . . . . ?
C19 C20 C21 C16 -2.7(7) . . . . ?
C17 C16 C21 C20 3.8(7) . . . . ?
C9 C16 C21 C20 180.0(4) . . . . ?

loop_
_cod_related_entry_id
_cod_related_entry_database
_cod_related_entry_code
1 ChemSpider 10156429
